data_7248529
loop_
_publ_author_name
'Guan, Ming-Xue'
'Li, Hui-Zi'
'Li, Shangda'
'Yang, Han-Jiang'
'Wang, Fei'
'Zhang, Jian'

_publ_section_title
;
 Syntheses, crystal structures and properties of a series of isostructural
 lanthanide organic frameworks
;
_journal_issue 21
_journal_name_full CrystEngComm
_journal_page_first 2770
_journal_page_last 2774
_journal_paper_doi 10.1039/D4CE00292J
_journal_volume 26
_journal_year 2024
_chemical_formula_moiety 'C24 H22 Eu O11, H2 O'
_chemical_formula_sum 'C24 H24 Eu O12'
_chemical_formula_weight 656.39
_space_group_crystal_system monoclinic
_space_group_IT_number 14
_space_group_name_Hall '-P 2ybc'
_space_group_name_H-M_alt 'P 1 21/c 1'
_atom_sites_solution_hydrogens mixed
_audit_creation_date 2023-06-08
_audit_creation_method
;
Olex2 1.5
(compiled 2023.03.06 svn.rbb2c1857 for OlexSys, GUI svn.r6748)
;
_audit_update_record
;
2023-10-25 deposited with the CCDC.	2024-04-08 downloaded from the CCDC.
;
_cell_angle_alpha 90
_cell_angle_beta 111.900(2)
_cell_angle_gamma 90
_cell_formula_units_Z 4
_cell_length_a 17.2995(3)
_cell_length_b 9.31930(10)
_cell_length_c 15.4902(2)
_cell_measurement_reflns_used 11447
_cell_measurement_temperature 293(2)
_cell_measurement_theta_max 60.2200
_cell_measurement_theta_min 4.7730
_cell_volume 2317.10(6)
_computing_cell_refinement 'CrysAlisPro 1.171.42.84a (Rigaku OD, 2023)'
_computing_data_collection 'CrysAlisPro 1.171.42.84a (Rigaku OD, 2023)'
_computing_data_reduction 'CrysAlisPro 1.171.42.84a (Rigaku OD, 2023)'
_computing_molecular_graphics 'Olex2 1.5 (Dolomanov et al., 2009)'
_computing_publication_material 'Olex2 1.5 (Dolomanov et al., 2009)'
_computing_structure_refinement 'SHELXL 2018/1 (Sheldrick, 2015)'
_computing_structure_solution 'SHELXT 2014/5 (Sheldrick, 2014)'
_diffrn_ambient_temperature 293(2)
_diffrn_detector 'Hybrid Pixel Array Detector'
_diffrn_detector_area_resol_mean 10.0000
_diffrn_detector_type HyPix
_diffrn_measured_fraction_theta_full 0.997
_diffrn_measured_fraction_theta_max 0.996
_diffrn_measurement_details
;
List of Runs (angles in degrees, time in seconds):

  # Type    Start    End  Width  t~exp~   \w     \q     \k     \f   Frames
#--------------------------------------------------------------------------
  1  \w     20.00 108.00   0.50    0.71    --   76.59-125.00   0.00  176
  2  \w     42.00  68.00   0.50    0.71    --   76.59-108.00  19.00   52
  3  \w     -4.00  38.00   0.50    0.18    --   -0.78 -99.00 -90.00   84
  4  \w     -2.00  26.00   0.50    0.18    --   -0.78 -99.00 -60.00   56
  5  \w     10.00  36.00   0.50    0.18    --   -0.78 -99.00-150.00   52
  6  \w     10.00  36.00   0.50    0.18    --   -0.78 -99.00-180.00   52
  7  \w     -8.00  17.00   0.50    0.18    --   -0.78 -99.00 -30.00   50
  8  \w      5.00  36.00   0.50    0.18    --   -0.78 -99.00 120.00   62
  9  \w     88.00 140.00   0.50    0.71    --   76.59 108.00 116.00  104
 10  \w   -106.00  -8.00   0.50    0.71    --  -78.15 108.00 116.00  196
 11  \w    -82.00 -25.00   0.50    0.71    --  -78.15  57.00 120.00  114
 12  \w    -55.00 -12.00   0.50    0.71    --  -78.15  38.00 120.00   86
 13  \w    -36.00 -10.00   0.50    0.71    --  -78.15  38.00 -90.00   52
 14  \w    -70.00 -42.00   0.50    0.71    --  -78.15  38.00 -90.00   56
 15  \w    -71.00 -30.00   0.50    0.71    --  -78.15  38.00-120.00   82
 16  \w   -144.00 -91.00   0.50    0.71    --  -78.15 -99.00  90.00  106
 17  \w   -150.00 -88.00   0.50    0.71    --  -78.15 -99.00  60.00  124
 18  \w   -143.00-118.00   0.50    0.71    --  -78.15-108.00  19.00   50
 19  \w   -147.00 -89.00   0.50    0.71    --  -78.15-125.00 -90.00  116
;
_diffrn_measurement_device 'four-circle diffractometer'
_diffrn_measurement_device_type 'ROD, Synergy Custom system, HyPix'
_diffrn_measurement_method '\w scans'
_diffrn_orient_matrix_type 'CrysAlisPro convention (1999,Acta A55,543-557)'
_diffrn_orient_matrix_UB_11 -0.0199007000
_diffrn_orient_matrix_UB_12 0.0504954000
_diffrn_orient_matrix_UB_13 0.0699777000
_diffrn_orient_matrix_UB_21 -0.0113979000
_diffrn_orient_matrix_UB_22 0.1308759000
_diffrn_orient_matrix_UB_23 -0.0384220000
_diffrn_orient_matrix_UB_31 -0.0802244000
_diffrn_orient_matrix_UB_32 -0.0311140000
_diffrn_orient_matrix_UB_33 -0.0480888000
_diffrn_radiation_monochromator mirror
_diffrn_radiation_probe x-ray
_diffrn_radiation_type 'Ga K\a'
_diffrn_radiation_wavelength 1.3405
_diffrn_reflns_av_R_equivalents 0.0434
_diffrn_reflns_av_unetI/netI 0.0401
_diffrn_reflns_Laue_measured_fraction_full 0.997
_diffrn_reflns_Laue_measured_fraction_max 0.996
_diffrn_reflns_limit_h_max 18
_diffrn_reflns_limit_h_min -21
_diffrn_reflns_limit_k_max 11
_diffrn_reflns_limit_k_min -11
_diffrn_reflns_limit_l_max 19
_diffrn_reflns_limit_l_min -19
_diffrn_reflns_number 16036
_diffrn_reflns_point_group_measured_fraction_full 0.997
_diffrn_reflns_point_group_measured_fraction_max 0.996
_diffrn_reflns_theta_full 53.543
_diffrn_reflns_theta_max 55.832
_diffrn_reflns_theta_min 2.393
_diffrn_source 'micro-focus metaljet'
_exptl_absorpt_coefficient_mu 14.516
_exptl_absorpt_correction_T_max 1.00000
_exptl_absorpt_correction_T_min 0.25029
_exptl_absorpt_correction_type multi-scan
_exptl_absorpt_process_details
;
CrysAlisPro 1.171.42.84a (Rigaku Oxford Diffraction, 2023)
Empirical absorption correction using spherical harmonics,
implemented in SCALE3 ABSPACK scaling algorithm.
;
_exptl_crystal_colour 'clear light colourless'
_exptl_crystal_colour_lustre clear
_exptl_crystal_colour_modifier light
_exptl_crystal_colour_primary colourless
_exptl_crystal_density_diffrn 1.882
_exptl_crystal_description block
_exptl_crystal_F_000 1308
_exptl_crystal_size_max 0.2
_exptl_crystal_size_mid 0.2
_exptl_crystal_size_min 0.2
_refine_diff_density_max 1.495
_refine_diff_density_min -0.956
_refine_diff_density_rms 0.127
_refine_ls_extinction_method none
_refine_ls_goodness_of_fit_ref 1.121
_refine_ls_hydrogen_treatment constr
_refine_ls_matrix_type full
_refine_ls_number_parameters 342
_refine_ls_number_reflns 4553
_refine_ls_number_restraints 1
_refine_ls_restrained_S_all 1.121
_refine_ls_R_factor_all 0.0397
_refine_ls_R_factor_gt 0.0337
_refine_ls_shift/su_max 0.001
_refine_ls_shift/su_mean 0.000
_refine_ls_structure_factor_coef Fsqd
_refine_ls_weighting_details 'w=1/[\s^2^(Fo^2^)+(0.0391P)^2^+5.8338P] where P=(Fo^2^+2Fc^2^)/3'
_refine_ls_weighting_scheme calc
_refine_ls_wR_factor_gt 0.0873
_refine_ls_wR_factor_ref 0.0899
_reflns_Friedel_coverage 0.000
_reflns_number_gt 3952
_reflns_number_total 4553
_reflns_threshold_expression 'I > 2\s(I)'
_cod_data_source_file d4ce00292j2.cif
_cod_data_source_block gm-36-4_auto
_cod_depositor_comments 'Adding full bibliography for 7248523--7248531.cif.'
_cod_database_code 7248529
_shelx_shelxl_version_number 2018/1
_chemical_oxdiff_formula 'Eu C H O N '
_shelx_space_group_comment
;
The symmetry employed for this shelxl refinement is uniquely defined
by the following loop, which should always be used as a source of
symmetry information in preference to the above space-group names.
They are only intended as comments.
;
_shelx_estimated_absorpt_t_max 0.159
_shelx_estimated_absorpt_t_min 0.159
_olex2_refinement_description
;
1. Fixed Uiso
 At 1.2 times of:
  All C(H) groups
 At 1.5 times of:
  All O(H) groups, All O(H,H) groups
2. Restrained distances
 H12A-H11B_$1
 2.1 with sigma of 0.02
3.a Free rotating group:
 O12(H12A,H12B)
3.b Rotating group:
 O10(H10A,H10B), O11(H11A,H11B)
3.c Ternary CH refined with riding coordinates:
 C15(H15), C16(H16), C24(H24)
3.d Aromatic/amide H refined with riding coordinates:
 C13(H13), C21(H21), C12(H12), C10(H10), C9(H9A), C19(H19), C5(H5A), C18(H18),
 C6(H6A), C3(H3), C2(H2), C22(H22)
3.e Idealised tetrahedral OH refined as rotating group:
 O9(H9), O6(H6), O5(H5)
;
_olex2_submission_special_instructions 'No special instructions were received'
_oxdiff_exptl_absorpt_empirical_details
;
Empirical correction (ABSPACK) includes:
- Absorption correction using spherical harmonics
- Frame scaling
;
_oxdiff_exptl_absorpt_empirical_full_max 3.527
_oxdiff_exptl_absorpt_empirical_full_min 0.480

loop_
_space_group_symop_operation_xyz
'x, y, z'
'-x, y+1/2, -z+1/2'
'-x, -y, -z'
'x, -y-1/2, z-1/2'

loop_
_atom_site_label
_atom_site_type_symbol
_atom_site_fract_x
_atom_site_fract_y
_atom_site_fract_z
_atom_site_U_iso_or_equiv
_atom_site_adp_type
_atom_site_occupancy
_atom_site_site_symmetry_order
_atom_site_calc_flag
_atom_site_refinement_flags_posn
_atom_site_refinement_flags_adp
_atom_site_refinement_flags_occupancy
_atom_site_disorder_assembly
_atom_site_disorder_group
Eu1 Eu 0.49774(2) 0.87381(2) 0.33720(2) 0.01708(9) Uani 1 1 d . . . . .
O8 O 0.58987(19) 0.5529(4) 0.2489(2) 0.0301(8) Uani 1 1 d . . . . .
O7 O 0.60322(19) 0.7107(4) 0.3604(2) 0.0294(8) Uani 1 1 d . . . . .
O9 O 0.9962(2) 0.3118(4) 0.5252(3) 0.0313(8) Uani 1 1 d . . . . .
H9 H 0.994745 0.273459 0.572226 0.047 Uiso 1 1 calc R U . . .
O6 O -0.0074(2) 0.8099(4) 0.3020(3) 0.0292(7) Uani 1 1 d . . . . .
H6 H -0.006071 0.776672 0.253517 0.044 Uiso 1 1 calc R U . . .
O5 O 0.0021(2) 1.1848(4) 0.3624(3) 0.0304(8) Uani 1 1 d . . . . .
H5 H 0.004253 1.221910 0.411224 0.046 Uiso 1 1 calc R U . . .
O10 O 0.5498(2) 0.7686(4) 0.5003(3) 0.0376(9) Uani 1 1 d . . . . .
H10A H 0.532538 0.681792 0.498555 0.056 Uiso 1 1 d R U . . .
H10B H 0.527199 0.813183 0.533475 0.056 Uiso 1 1 d R U . . .
O1 O 0.3987(2) 0.9295(4) 0.4052(2) 0.0345(8) Uani 1 1 d . . . . .
O4 O -0.4112(2) 0.9895(4) 0.2735(3) 0.0389(9) Uani 1 1 d . . . . .
O2 O 0.42776(18) 0.9397(4) 0.5574(2) 0.0255(7) Uani 1 1 d . . . . .
O3 O -0.4160(2) 1.1636(4) 0.1742(3) 0.0343(9) Uani 1 1 d . . . . .
O12 O 0.4067(3) 0.5420(6) 0.4986(3) 0.0610(13) Uani 1 1 d G . . . .
H12A H 0.379694 0.611938 0.508837 0.092 Uiso 1 1 d DG U . . .
H12B H 0.417623 0.568127 0.451879 0.092 Uiso 1 1 d G U . . .
C23 C 0.6295(3) 0.6102(5) 0.3253(3) 0.0214(9) Uani 1 1 d . . . . .
O11 O 0.4462(3) 0.8014(5) 0.1729(3) 0.0484(11) Uani 1 1 d . . . . .
H11A H 0.454450 0.700778 0.163417 0.073 Uiso 1 1 d R U . . .
H11B H 0.476062 0.842833 0.136705 0.073 Uiso 1 1 d R U . . .
C17 C 0.8829(3) 0.4858(5) 0.4775(3) 0.0227(10) Uani 1 1 d . . . . .
C13 C -0.1662(3) 0.8884(5) 0.3053(4) 0.0260(10) Uani 1 1 d . . . . .
H13 H -0.139147 0.809560 0.340382 0.031 Uiso 1 1 calc R U . . .
C21 C 0.7537(3) 0.4530(5) 0.3470(3) 0.0257(10) Uani 1 1 d . . . . .
H21 H 0.722655 0.405210 0.292285 0.031 Uiso 1 1 calc R U . . .
C15 C 0.0232(3) 1.0373(5) 0.3778(3) 0.0224(9) Uani 1 1 d . . . . .
H15 H 0.007997 1.003546 0.429251 0.027 Uiso 1 1 calc R U . . .
C12 C -0.2496(3) 0.9145(5) 0.2911(4) 0.0265(10) Uani 1 1 d . . . . .
H12 H -0.277808 0.852409 0.316138 0.032 Uiso 1 1 calc R U . . .
C1 C 0.1155(3) 1.0132(5) 0.4032(3) 0.0232(10) Uani 1 1 d . . . . .
C20 C 0.7171(3) 0.5593(5) 0.3806(3) 0.0208(9) Uani 1 1 d . . . . .
C14 C -0.3796(3) 1.0632(5) 0.2285(3) 0.0230(10) Uani 1 1 d . . . . .
C10 C -0.2481(3) 1.1225(5) 0.2018(4) 0.0251(10) Uani 1 1 d . . . . .
H10 H -0.275101 1.201450 0.166857 0.030 Uiso 1 1 calc R U . . .
C7 C 0.3778(3) 0.9453(5) 0.4733(3) 0.0206(9) Uani 1 1 d . . . . .
C16 C -0.0311(3) 0.9577(5) 0.2884(3) 0.0209(9) Uani 1 1 d . . . . .
H16 H -0.018330 0.994996 0.236085 0.025 Uiso 1 1 calc R U . . .
C8 C -0.1235(3) 0.9789(5) 0.2677(3) 0.0211(9) Uani 1 1 d . . . . .
C9 C -0.1652(3) 1.0960(5) 0.2153(3) 0.0248(10) Uani 1 1 d . . . . .
H9A H -0.137426 1.157146 0.189123 0.030 Uiso 1 1 calc R U . . .
C19 C 0.7623(3) 0.6247(5) 0.4652(3) 0.0256(10) Uani 1 1 d . . . . .
H19 H 0.737482 0.693978 0.489576 0.031 Uiso 1 1 calc R U . . .
C24 C 0.9755(3) 0.4593(5) 0.5249(3) 0.0219(9) Uani 1 1 d . . . . .
H24 H 0.993736 0.493112 0.589354 0.026 Uiso 1 1 calc R U . . .
C11 C -0.2907(3) 1.0327(5) 0.2397(3) 0.0214(9) Uani 1 1 d . . . . .
C5 C 0.2474(3) 0.9186(6) 0.5079(4) 0.0301(11) Uani 1 1 d . . . . .
H5A H 0.277897 0.870031 0.562505 0.036 Uiso 1 1 calc R U . . .
C18 C 0.8439(3) 0.5862(5) 0.5123(3) 0.0266(10) Uani 1 1 d . . . . .
H18 H 0.873597 0.629056 0.569302 0.032 Uiso 1 1 calc R U . . .
C4 C 0.2864(3) 0.9703(5) 0.4518(3) 0.0217(9) Uani 1 1 d . . . . .
C6 C 0.1617(3) 0.9391(6) 0.4829(4) 0.0295(11) Uani 1 1 d . . . . .
H6A H 0.135359 0.902198 0.520539 0.035 Uiso 1 1 calc R U . . .
C3 C 0.2406(3) 1.0450(6) 0.3709(3) 0.0287(11) Uani 1 1 d . . . . .
H3 H 0.266846 1.080287 0.332700 0.034 Uiso 1 1 calc R U . . .
C2 C 0.1559(3) 1.0667(6) 0.3475(4) 0.0291(11) Uani 1 1 d . . . . .
H2 H 0.125789 1.117751 0.293906 0.035 Uiso 1 1 calc R U . . .
C22 C 0.8365(3) 0.4170(5) 0.3942(4) 0.0280(11) Uani 1 1 d . . . . .
H22 H 0.861277 0.346794 0.370423 0.034 Uiso 1 1 calc R U . . .

loop_
_atom_site_aniso_label
_atom_site_aniso_U_11
_atom_site_aniso_U_22
_atom_site_aniso_U_33
_atom_site_aniso_U_23
_atom_site_aniso_U_13
_atom_site_aniso_U_12
Eu1 0.01080(13) 0.01876(13) 0.02211(13) 0.00009(9) 0.00663(9) 0.00148(8)
O8 0.0158(16) 0.0306(19) 0.037(2) -0.0058(16) 0.0018(14) -0.0037(14)
O7 0.0182(16) 0.030(2) 0.038(2) -0.0020(16) 0.0091(14) 0.0086(14)
O9 0.0254(17) 0.0262(18) 0.042(2) 0.0073(16) 0.0126(16) 0.0091(15)
O6 0.0222(17) 0.0243(18) 0.040(2) -0.0020(16) 0.0104(15) 0.0048(14)
O5 0.0252(17) 0.0247(18) 0.0386(19) -0.0032(16) 0.0088(15) 0.0038(14)
O10 0.047(2) 0.033(2) 0.036(2) 0.0017(16) 0.0187(18) 0.0048(17)
O1 0.0220(17) 0.051(2) 0.0345(19) -0.0036(18) 0.0156(15) 0.0073(16)
O4 0.0255(18) 0.046(2) 0.055(2) 0.0186(19) 0.0262(18) 0.0060(16)
O2 0.0152(15) 0.0298(18) 0.0264(17) 0.0020(14) 0.0017(13) -0.0027(13)
O3 0.0216(17) 0.037(2) 0.047(2) 0.0139(17) 0.0155(16) 0.0120(15)
O12 0.080(3) 0.059(3) 0.051(3) 0.010(2) 0.033(3) -0.004(3)
C23 0.010(2) 0.020(2) 0.033(3) 0.0033(19) 0.0064(18) -0.0020(17)
O11 0.077(3) 0.032(2) 0.033(2) -0.0038(18) 0.016(2) 0.009(2)
C17 0.015(2) 0.025(2) 0.030(2) 0.0037(19) 0.0091(18) 0.0020(17)
C13 0.016(2) 0.023(2) 0.038(3) 0.009(2) 0.009(2) 0.0039(18)
C21 0.012(2) 0.029(3) 0.031(2) -0.007(2) 0.0026(18) -0.0002(18)
C15 0.015(2) 0.023(2) 0.030(2) -0.001(2) 0.0102(19) 0.0022(17)
C12 0.018(2) 0.026(2) 0.038(3) 0.010(2) 0.013(2) 0.0035(19)
C1 0.015(2) 0.026(2) 0.027(2) -0.0038(19) 0.0065(18) 0.0000(18)
C20 0.013(2) 0.021(2) 0.028(2) 0.0015(19) 0.0082(18) 0.0005(17)
C14 0.018(2) 0.022(2) 0.032(2) 0.001(2) 0.0119(19) 0.0033(18)
C10 0.018(2) 0.024(2) 0.032(3) 0.007(2) 0.008(2) 0.0035(18)
C7 0.013(2) 0.018(2) 0.031(2) -0.0019(19) 0.0084(18) -0.0029(17)
C16 0.015(2) 0.022(2) 0.028(2) 0.0018(19) 0.0104(18) 0.0044(17)
C8 0.014(2) 0.023(2) 0.026(2) 0.0001(19) 0.0077(18) 0.0010(17)
C9 0.014(2) 0.028(3) 0.032(3) 0.006(2) 0.0078(19) -0.0018(18)
C19 0.019(2) 0.028(3) 0.029(2) -0.003(2) 0.0088(19) 0.0043(18)
C24 0.016(2) 0.022(2) 0.026(2) 0.0021(19) 0.0069(18) 0.0060(18)
C11 0.012(2) 0.026(2) 0.026(2) 0.0013(19) 0.0066(17) 0.0007(17)
C5 0.015(2) 0.046(3) 0.028(3) 0.008(2) 0.0080(19) 0.003(2)
C18 0.019(2) 0.031(3) 0.029(2) -0.004(2) 0.0068(19) -0.0005(19)
C4 0.018(2) 0.025(2) 0.023(2) -0.0017(19) 0.0079(18) 0.0016(18)
C6 0.017(2) 0.039(3) 0.036(3) 0.007(2) 0.012(2) -0.001(2)
C3 0.021(2) 0.037(3) 0.032(3) 0.009(2) 0.015(2) 0.003(2)
C2 0.014(2) 0.042(3) 0.029(2) 0.013(2) 0.0060(19) 0.007(2)
C22 0.021(2) 0.026(3) 0.035(3) -0.009(2) 0.009(2) 0.0062(19)

loop_
_atom_type_symbol
_atom_type_description
_atom_type_scat_dispersion_real
_atom_type_scat_dispersion_imag
_atom_type_scat_source
C C 0.0137 0.0067 'International Tables Vol C Tables 4.2.6.8 and 6.1.1.4'
H H 0.0000 0.0000 'International Tables Vol C Tables 4.2.6.8 and 6.1.1.4'
Eu Eu -2.6997 10.5010 'International Tables Vol C Tables 4.2.6.8 and 6.1.1.4'
O O 0.0389 0.0241 'International Tables Vol C Tables 4.2.6.8 and 6.1.1.4'

loop_
_geom_angle_atom_site_label_1
_geom_angle_atom_site_label_2
_geom_angle_atom_site_label_3
_geom_angle
_geom_angle_site_symmetry_1
_geom_angle_site_symmetry_3
_geom_angle_publ_flag
O8 Eu1 O10 139.86(13) 2_655 . ?
O8 Eu1 O1 70.90(13) 2_655 . ?
O8 Eu1 O4 80.11(12) 2_655 1_655 ?
O8 Eu1 O2 86.57(12) 2_655 3_676 ?
O8 Eu1 O3 107.89(13) 2_655 2_545 ?
O8 Eu1 O11 72.20(13) 2_655 . ?
O7 Eu1 O8 151.47(13) . 2_655 ?
O7 Eu1 O10 67.85(12) . . ?
O7 Eu1 O1 137.39(13) . . ?
O7 Eu1 O4 75.96(13) . 1_655 ?
O7 Eu1 O2 100.30(11) . 3_676 ?
O7 Eu1 O3 83.24(12) . 2_545 ?
O7 Eu1 O11 86.59(13) . . ?
O1 Eu1 O10 72.00(12) . . ?
O1 Eu1 O4 140.74(14) . 1_655 ?
O1 Eu1 O2 80.43(12) . 3_676 ?
O1 Eu1 O3 72.95(13) . 2_545 ?
O1 Eu1 O11 118.39(14) . . ?
O4 Eu1 O10 122.52(13) 1_655 . ?
O4 Eu1 O2 71.77(13) 1_655 3_676 ?
O4 Eu1 O11 74.81(15) 1_655 . ?
O2 Eu1 O10 72.66(12) 3_676 . ?
O2 Eu1 O11 142.93(13) 3_676 . ?
O3 Eu1 O10 74.77(13) 2_545 . ?
O3 Eu1 O4 143.11(14) 2_545 1_655 ?
O3 Eu1 O2 142.89(12) 2_545 3_676 ?
O3 Eu1 O11 73.82(14) 2_545 . ?
O11 Eu1 O10 141.37(14) . . ?
C23 O8 Eu1 150.1(3) . 2_645 ?
C23 O7 Eu1 145.5(3) . . ?
C24 O9 H9 109.5 . . ?
C16 O6 H6 109.5 . . ?
C15 O5 H5 109.5 . . ?
Eu1 O10 H10A 110.0 . . ?
Eu1 O10 H10B 109.6 . . ?
H10A O10 H10B 104.0 . . ?
C7 O1 Eu1 152.4(3) . . ?
C14 O4 Eu1 166.5(3) . 1_455 ?
C7 O2 Eu1 131.0(3) . 3_676 ?
C14 O3 Eu1 142.7(3) . 2 ?
H12A O12 H12B 104.5 . . ?
O8 C23 O7 125.0(4) . . ?
O8 C23 C20 118.9(4) . . ?
O7 C23 C20 116.0(4) . . ?
Eu1 O11 H11A 114.0 . . ?
Eu1 O11 H11B 115.0 . . ?
H11A O11 H11B 99.0 . . ?
C18 C17 C24 120.4(4) . . ?
C18 C17 C22 118.6(4) . . ?
C22 C17 C24 120.8(4) . . ?
C12 C13 H13 119.7 . . ?
C8 C13 H13 119.7 . . ?
C8 C13 C12 120.6(4) . . ?
C20 C21 H21 119.8 . . ?
C20 C21 C22 120.3(4) . . ?
C22 C21 H21 119.8 . . ?
O5 C15 H15 108.5 . . ?
O5 C15 C1 111.6(4) . . ?
O5 C15 C16 106.4(4) . . ?
C1 C15 H15 108.5 . . ?
C1 C15 C16 113.1(4) . . ?
C16 C15 H15 108.5 . . ?
C13 C12 H12 119.8 . . ?
C11 C12 C13 120.4(4) . . ?
C11 C12 H12 119.8 . . ?
C6 C1 C15 120.7(4) . . ?
C6 C1 C2 118.6(4) . . ?
C2 C1 C15 120.8(4) . . ?
C21 C20 C23 121.1(4) . . ?
C21 C20 C19 119.6(4) . . ?
C19 C20 C23 119.2(4) . . ?
O4 C14 O3 124.8(4) . . ?
O4 C14 C11 118.4(4) . . ?
O3 C14 C11 116.8(4) . . ?
C9 C10 H10 119.6 . . ?
C11 C10 H10 119.6 . . ?
C11 C10 C9 120.8(4) . . ?
O1 C7 O2 124.2(4) . . ?
O1 C7 C4 116.3(4) . . ?
O2 C7 C4 119.4(4) . . ?
O6 C16 C15 106.7(4) . . ?
O6 C16 H16 108.8 . . ?
O6 C16 C8 112.1(4) . . ?
C15 C16 H16 108.8 . . ?
C8 C16 C15 111.5(4) . . ?
C8 C16 H16 108.8 . . ?
C13 C8 C16 121.0(4) . . ?
C13 C8 C9 118.8(4) . . ?
C9 C8 C16 120.0(4) . . ?
C10 C9 H9A 119.8 . . ?
C8 C9 C10 120.5(4) . . ?
C8 C9 H9A 119.8 . . ?
C20 C19 H19 120.3 . . ?
C18 C19 C20 119.4(4) . . ?
C18 C19 H19 120.3 . . ?
O9 C24 C17 112.4(4) . . ?
O9 C24 C24 107.0(4) . 3_766 ?
O9 C24 H24 108.8 . . ?
C17 C24 C24 110.9(5) . 3_766 ?
C17 C24 H24 108.8 . . ?
C24 C24 H24 108.8 3_766 . ?
C12 C11 C14 119.8(4) . . ?
C10 C11 C12 118.9(4) . . ?
C10 C11 C14 121.3(4) . . ?
C4 C5 H5A 120.1 . . ?
C4 C5 C6 119.8(5) . . ?
C6 C5 H5A 120.1 . . ?
C17 C18 H18 119.1 . . ?
C19 C18 C17 121.8(5) . . ?
C19 C18 H18 119.1 . . ?
C5 C4 C7 121.9(4) . . ?
C5 C4 C3 119.8(4) . . ?
C3 C4 C7 118.3(4) . . ?
C1 C6 C5 121.1(4) . . ?
C1 C6 H6A 119.4 . . ?
C5 C6 H6A 119.4 . . ?
C4 C3 H3 120.0 . . ?
C2 C3 C4 119.9(4) . . ?
C2 C3 H3 120.0 . . ?
C1 C2 H2 119.6 . . ?
C3 C2 C1 120.8(4) . . ?
C3 C2 H2 119.6 . . ?
C17 C22 H22 120.0 . . ?
C21 C22 C17 120.1(4) . . ?
C21 C22 H22 120.0 . . ?

loop_
_geom_bond_atom_site_label_1
_geom_bond_atom_site_label_2
_geom_bond_distance
_geom_bond_site_symmetry_2
_geom_bond_publ_flag
Eu1 O8 2.313(3) 2_655 ?
Eu1 O7 2.298(3) . ?
Eu1 O10 2.541(4) . ?
Eu1 O1 2.379(3) . ?
Eu1 O4 2.403(3) 1_655 ?
Eu1 O2 2.404(3) 3_676 ?
Eu1 O3 2.383(4) 2_545 ?
Eu1 O11 2.457(4) . ?
O8 C23 1.245(6) . ?
O7 C23 1.250(6) . ?
O9 H9 0.8200 . ?
O9 C24 1.420(6) . ?
O6 H6 0.8200 . ?
O6 C16 1.430(6) . ?
O5 H5 0.8200 . ?
O5 C15 1.419(6) . ?
O10 H10A 0.8599 . ?
O10 H10B 0.8602 . ?
O1 C7 1.246(6) . ?
O4 C14 1.241(6) . ?
O2 C7 1.267(5) . ?
O3 C14 1.259(6) . ?
O12 H12A 0.8502 . ?
O12 H12B 0.8502 . ?
C23 C20 1.512(6) . ?
O11 H11A 0.9680 . ?
O11 H11B 0.9730 . ?
C17 C24 1.513(6) . ?
C17 C18 1.375(7) . ?
C17 C22 1.395(7) . ?
C13 H13 0.9300 . ?
C13 C12 1.397(6) . ?
C13 C8 1.385(6) . ?
C21 H21 0.9300 . ?
C21 C20 1.378(6) . ?
C21 C22 1.385(6) . ?
C15 H15 0.9800 . ?
C15 C1 1.513(6) . ?
C15 C16 1.542(7) . ?
C12 H12 0.9300 . ?
C12 C11 1.389(6) . ?
C1 C6 1.379(7) . ?
C1 C2 1.389(7) . ?
C20 C19 1.391(7) . ?
C14 C11 1.509(6) . ?
C10 H10 0.9300 . ?
C10 C9 1.392(6) . ?
C10 C11 1.383(6) . ?
C7 C4 1.506(6) . ?
C16 H16 0.9800 . ?
C16 C8 1.522(6) . ?
C8 C9 1.390(6) . ?
C9 H9A 0.9300 . ?
C19 H19 0.9300 . ?
C19 C18 1.373(7) . ?
C24 C24 1.543(9) 3_766 ?
C24 H24 0.9800 . ?
C5 H5A 0.9300 . ?
C5 C4 1.371(7) . ?
C5 C6 1.400(6) . ?
C18 H18 0.9300 . ?
C4 C3 1.393(7) . ?
C6 H6A 0.9300 . ?
C3 H3 0.9300 . ?
C3 C2 1.387(6) . ?
C2 H2 0.9300 . ?
C22 H22 0.9300 . ?

loop_
_geom_torsion_atom_site_label_1
_geom_torsion_atom_site_label_2
_geom_torsion_atom_site_label_3
_geom_torsion_atom_site_label_4
_geom_torsion
_geom_torsion_site_symmetry_1
_geom_torsion_site_symmetry_2
_geom_torsion_site_symmetry_3
_geom_torsion_site_symmetry_4
_geom_torsion_publ_flag
Eu1 O8 C23 O7 -93.8(7) 2_645 . . . ?
Eu1 O8 C23 C20 87.8(7) 2_645 . . . ?
Eu1 O7 C23 O8 -6.7(9) . . . . ?
Eu1 O7 C23 C20 171.8(4) . . . . ?
Eu1 O1 C7 O2 6.7(11) . . . . ?
Eu1 O1 C7 C4 -172.4(5) . . . . ?
Eu1 O4 C14 O3 11(2) 1_455 . . . ?
Eu1 O4 C14 C11 -169.3(14) 1_455 . . . ?
Eu1 O2 C7 O1 93.7(5) 3_676 . . . ?
Eu1 O2 C7 C4 -87.3(5) 3_676 . . . ?
Eu1 O3 C14 O4 48.2(9) 2 . . . ?
Eu1 O3 C14 C11 -131.1(4) 2 . . . ?
O8 C23 C20 C21 1.1(7) . . . . ?
O8 C23 C20 C19 178.8(4) . . . . ?
O7 C23 C20 C21 -177.4(4) . . . . ?
O7 C23 C20 C19 0.2(6) . . . . ?
O6 C16 C8 C13 31.9(6) . . . . ?
O6 C16 C8 C9 -152.5(4) . . . . ?
O5 C15 C1 C6 126.4(5) . . . . ?
O5 C15 C1 C2 -52.8(6) . . . . ?
O5 C15 C16 O6 177.5(3) . . . . ?
O5 C15 C16 C8 -59.8(5) . . . . ?
O1 C7 C4 C5 145.7(5) . . . . ?
O1 C7 C4 C3 -32.6(7) . . . . ?
O4 C14 C11 C12 7.1(7) . . . . ?
O4 C14 C11 C10 -171.2(5) . . . . ?
O2 C7 C4 C5 -33.4(7) . . . . ?
O2 C7 C4 C3 148.3(5) . . . . ?
O3 C14 C11 C12 -173.5(5) . . . . ?
O3 C14 C11 C10 8.2(7) . . . . ?
C23 C20 C19 C18 -175.3(4) . . . . ?
C13 C12 C11 C14 -177.3(5) . . . . ?
C13 C12 C11 C10 1.0(8) . . . . ?
C13 C8 C9 C10 0.6(7) . . . . ?
C21 C20 C19 C18 2.4(7) . . . . ?
C15 C1 C6 C5 -178.8(5) . . . . ?
C15 C1 C2 C3 179.8(5) . . . . ?
C15 C16 C8 C13 -87.7(5) . . . . ?
C15 C16 C8 C9 88.0(5) . . . . ?
C12 C13 C8 C16 175.6(5) . . . . ?
C12 C13 C8 C9 -0.1(7) . . . . ?
C1 C15 C16 O6 54.6(5) . . . . ?
C1 C15 C16 C8 177.3(4) . . . . ?
C20 C21 C22 C17 1.6(8) . . . . ?
C20 C19 C18 C17 1.0(8) . . . . ?
C7 C4 C3 C2 178.3(5) . . . . ?
C16 C15 C1 C6 -113.6(5) . . . . ?
C16 C15 C1 C2 67.2(6) . . . . ?
C16 C8 C9 C10 -175.1(4) . . . . ?
C8 C13 C12 C11 -0.7(8) . . . . ?
C9 C10 C11 C12 -0.5(7) . . . . ?
C9 C10 C11 C14 177.8(5) . . . . ?
C24 C17 C18 C19 172.3(5) . . . . ?
C24 C17 C22 C21 -173.6(5) . . . . ?
C11 C10 C9 C8 -0.3(8) . . . . ?
C5 C4 C3 C2 0.0(8) . . . . ?
C18 C17 C24 O9 141.5(5) . . . . ?
C18 C17 C24 C24 -98.7(6) . . . 3_766 ?
C18 C17 C22 C21 1.8(8) . . . . ?
C4 C5 C6 C1 -1.3(8) . . . . ?
C4 C3 C2 C1 -0.8(8) . . . . ?
C6 C1 C2 C3 0.6(8) . . . . ?
C6 C5 C4 C7 -177.2(5) . . . . ?
C6 C5 C4 C3 1.1(8) . . . . ?
C2 C1 C6 C5 0.4(8) . . . . ?
C22 C17 C24 O9 -43.1(6) . . . . ?
C22 C17 C24 C24 76.6(6) . . . 3_766 ?
C22 C17 C18 C19 -3.2(8) . . . . ?
C22 C21 C20 C23 173.9(5) . . . . ?
C22 C21 C20 C19 -3.7(7) . . . . ?
